data_2218643
loop_
_publ_author_name
'Tarafder, M. T. H.'
'Reza, M. Y.'
'Crouse, K. A.'
'Chantrapromma, Suchada'
'Fun, Hoong-Kun'

_publ_section_title
;Di-\m-methacrylato-\k^4^<i>O</i>:<i>O</i>'-bis[aquabis(1,10-phenanthroline-\k^2^<i>N</i>,<i>N</i>')copper(II)]
 dinitrate dihydrate
;
_journal_coeditor_code CI2604
_journal_issue 7
_journal_name_full 'Acta Crystallographica Section E'
_journal_page_first m872
_journal_page_last m873
_journal_paper_doi 10.1107/S1600536808016218
_journal_volume 64
_journal_year 2008
_chemical_formula_iupac '[Cu2 (C4 H5 O2)2 (C12 H8 N2)2 (H2 O)2] (N O3)2 , 2H2 O'
_chemical_formula_moiety 'C32 H30 Cu2 N4 O6 2+ , 2N O3 - , 2H2 O'
_chemical_formula_sum 'C32 H34 Cu2 N6 O14'
_chemical_formula_weight 853.75
_chemical_melting_point 494
_chemical_name_common
;
Bis(\m-methacrylato-O,O')-diaquobis(1,10-phenanthroline) dicopper(II)
dinitrates dihydrates
;
_chemical_name_systematic
;
Di-\m-methacrylato-\k^4^O:O'-bis[aquabis(1,10-phenanthroline-
\k^2^N,N')copper(II)] dinitrate dihydrate
;
_space_group_IT_number 14
_symmetry_cell_setting monoclinic
_symmetry_space_group_name_Hall '-P 2ybc'
_symmetry_space_group_name_H-M 'P 1 21/c 1'
_atom_sites_solution_hydrogens geom
_atom_sites_solution_primary direct
_atom_sites_solution_secondary difmap
_audit_creation_method SHELXL97
_cell_angle_alpha 90.00
_cell_angle_beta 102.1306(8)
_cell_angle_gamma 90.00
_cell_formula_units_Z 4
_cell_length_a 13.6146(2)
_cell_length_b 15.7322(2)
_cell_length_c 16.4463(2)
_cell_measurement_reflns_used 10036
_cell_measurement_temperature 100.00(10)
_cell_measurement_theta_max 30.00
_cell_measurement_theta_min 1.53
_cell_volume 3443.94(8)
_computing_cell_refinement 'APEX2 (Bruker, 2005)'
_computing_data_collection 'APEX2 (Bruker, 2005)'
_computing_data_reduction 'SAINT (Bruker, 2005)'
_computing_molecular_graphics 'SHELXTL (Sheldrick, 2008)'
_computing_publication_material
;
SHELXTL (Sheldrick, 2008) and PLATON (Spek, 2003)
;
_computing_structure_refinement 'SHELXTL (Sheldrick, 2008)'
_computing_structure_solution 'SHELXTL (Sheldrick, 2008)'
_diffrn_ambient_temperature 100.00(10)
_diffrn_detector_area_resol_mean 8.33
_diffrn_measured_fraction_theta_full 0.999
_diffrn_measured_fraction_theta_max 0.999
_diffrn_measurement_device_type 'Bruker SMART APEXII CCD area-detector'
_diffrn_measurement_method \w
_diffrn_radiation_monochromator graphite
_diffrn_radiation_source 'fine-focus sealed tube'
_diffrn_radiation_type MoK\a
_diffrn_radiation_wavelength 0.71073
_diffrn_reflns_av_R_equivalents 0.0694
_diffrn_reflns_av_sigmaI/netI 0.0710
_diffrn_reflns_limit_h_max 19
_diffrn_reflns_limit_h_min -19
_diffrn_reflns_limit_k_max 22
_diffrn_reflns_limit_k_min -21
_diffrn_reflns_limit_l_max 22
_diffrn_reflns_limit_l_min -23
_diffrn_reflns_number 43546
_diffrn_reflns_theta_full 30.00
_diffrn_reflns_theta_max 30.00
_diffrn_reflns_theta_min 1.53
_diffrn_standards_number 0
_exptl_absorpt_coefficient_mu 1.315
_exptl_absorpt_correction_T_max 0.8221
_exptl_absorpt_correction_T_min 0.7162
_exptl_absorpt_correction_type multi-scan
_exptl_absorpt_process_details '(SADABS; Bruker, 2005)'
_exptl_crystal_colour Blue
_exptl_crystal_density_diffrn 1.647
_exptl_crystal_density_method 'not measured'
_exptl_crystal_description Block
_exptl_crystal_F_000 1752
_exptl_crystal_size_max 0.27
_exptl_crystal_size_mid 0.24
_exptl_crystal_size_min 0.16
_refine_diff_density_max 0.678
_refine_diff_density_min -0.783
_refine_ls_extinction_method none
_refine_ls_goodness_of_fit_ref 1.039
_refine_ls_hydrogen_treatment constr
_refine_ls_matrix_type full
_refine_ls_number_parameters 489
_refine_ls_number_reflns 10036
_refine_ls_number_restraints 0
_refine_ls_restrained_S_all 1.039
_refine_ls_R_factor_all 0.0823
_refine_ls_R_factor_gt 0.0473
_refine_ls_shift/su_max 0.001
_refine_ls_shift/su_mean 0.000
_refine_ls_structure_factor_coef Fsqd
_refine_ls_weighting_details 'calc w = 1/[\s^2^(Fo^2^)+(0.0457P)^2^+1.7397P] where P=(Fo^2^+2Fc^2^)/3'
_refine_ls_weighting_scheme calc
_refine_ls_wR_factor_gt 0.1000
_refine_ls_wR_factor_ref 0.1132
_reflns_number_gt 6885
_reflns_number_total 10036
_reflns_threshold_expression I>2\s(I)
_cod_data_source_file ci2604.cif
_cod_data_source_block I
_cod_original_sg_symbol_H-M 'P 21/c'
_cod_database_code 2218643
_cod_database_fobs_code 2218643

loop_
_symmetry_equiv_pos_as_xyz
'x, y, z'
'-x, y+1/2, -z+1/2'
'-x, -y, -z'
'x, -y-1/2, z-1/2'

loop_
_atom_site_type_symbol
_atom_site_label
_atom_site_fract_x
_atom_site_fract_y
_atom_site_fract_z
_atom_site_U_iso_or_equiv
_atom_site_adp_type
_atom_site_calc_flag
_atom_site_refinement_flags
_atom_site_occupancy
Cu Cu1 0.38427(2) 0.86242(2) 0.280115(19) 0.01328(8) Uani d . 1
Cu Cu2 0.15436(2) 0.83947(2) 0.21652(2) 0.01440(9) Uani d . 1
O O1 0.36221(13) 0.74006(12) 0.26072(11) 0.0175(4) Uani d . 1
O O2 0.19581(14) 0.72098(12) 0.22433(12) 0.0210(4) Uani d . 1
O O3 0.19962(13) 0.86057(13) 0.11307(12) 0.0195(4) Uani d . 1
O O4 0.36133(13) 0.89340(12) 0.16317(11) 0.0163(4) Uani d . 1
O O1W 0.54224(14) 0.84782(13) 0.28332(12) 0.0206(4) Uani d . 1
H H1W1 0.5927 0.8148 0.2920 0.031 Uiso d R 1
H H2W1 0.5466 0.8796 0.2424 0.031 Uiso d R 1
O O2W 0.00149(13) 0.80624(12) 0.16106(12) 0.0189(4) Uani d . 1
H H1W2 -0.0256 0.8171 0.2020 0.023 Uiso d R 1
H H2W2 0.0072 0.7524 0.1618 0.023 Uiso d R 1
N N1 0.35977(15) 0.98300(14) 0.31179(13) 0.0136(4) Uani d . 1
N N2 0.40285(15) 0.84520(14) 0.40400(13) 0.0133(4) Uani d . 1
N N3 0.11389(15) 0.96185(14) 0.22068(13) 0.0148(5) Uani d . 1
N N4 0.15054(15) 0.84559(14) 0.33844(14) 0.0147(5) Uani d . 1
C C1 0.33896(18) 1.05166(17) 0.26328(16) 0.0148(5) Uani d . 1
H H1A 0.3400 1.0470 0.2071 0.018 Uiso calc R 1
C C2 0.31551(19) 1.13053(18) 0.29446(17) 0.0174(6) Uani d . 1
H H2A 0.3001 1.1768 0.2589 0.021 Uiso calc R 1
C C3 0.31543(19) 1.13909(18) 0.37706(17) 0.0177(6) Uani d . 1
H H3A 0.2990 1.1909 0.3979 0.021 Uiso calc R 1
C C4 0.34054(18) 1.06858(17) 0.43076(16) 0.0156(5) Uani d . 1
C C5 0.34706(19) 1.07128(18) 0.51869(17) 0.0176(6) Uani d . 1
H H5A 0.3327 1.1217 0.5433 0.021 Uiso calc R 1
C C6 0.37387(19) 1.00148(18) 0.56700(17) 0.0170(6) Uani d . 1
H H6A 0.3791 1.0052 0.6242 0.020 Uiso calc R 1
C C7 0.39418(18) 0.92214(17) 0.53086(16) 0.0149(5) Uani d . 1
C C8 0.42171(19) 0.84690(18) 0.57659(17) 0.0175(6) Uani d . 1
H H8A 0.4275 0.8463 0.6340 0.021 Uiso calc R 1
C C9 0.43985(19) 0.77448(18) 0.53534(16) 0.0171(6) Uani d . 1
H H9A 0.4590 0.7247 0.5649 0.021 Uiso calc R 1
C C10 0.42949(19) 0.77571(18) 0.44871(17) 0.0173(6) Uani d . 1
H H10A 0.4417 0.7261 0.4217 0.021 Uiso calc R 1
C C11 0.38645(18) 0.91764(17) 0.44477(16) 0.0133(5) Uani d . 1
C C12 0.36170(18) 0.99215(17) 0.39418(16) 0.0137(5) Uani d . 1
C C13 0.0902(2) 1.01713(18) 0.15840(17) 0.0185(6) Uani d . 1
H H13A 0.0966 1.0007 0.1054 0.022 Uiso calc R 1
C C14 0.0561(2) 1.09905(18) 0.16996(18) 0.0217(6) Uani d . 1
H H14A 0.0388 1.1358 0.1249 0.026 Uiso calc R 1
C C15 0.0481(2) 1.12505(18) 0.24745(19) 0.0212(6) Uani d . 1
H H15A 0.0258 1.1796 0.2556 0.025 Uiso calc R 1
C C16 0.07407(19) 1.06854(17) 0.31525(17) 0.0169(6) Uani d . 1
C C17 0.0720(2) 1.08926(19) 0.39989(18) 0.0223(6) Uani d . 1
H H17A 0.0540 1.1438 0.4128 0.027 Uiso calc R 1
C C18 0.0960(2) 1.03040(19) 0.46151(18) 0.0220(6) Uani d . 1
H H18A 0.0961 1.0459 0.5161 0.026 Uiso calc R 1
C C19 0.12109(19) 0.94527(19) 0.44389(16) 0.0173(6) Uani d . 1
C C20 0.1392(2) 0.8790(2) 0.50233(18) 0.0215(6) Uani d . 1
H H20A 0.1367 0.8894 0.5575 0.026 Uiso calc R 1
C C21 0.1606(2) 0.7989(2) 0.47812(18) 0.0218(6) Uani d . 1
H H21A 0.1711 0.7547 0.5165 0.026 Uiso calc R 1
C C22 0.16637(19) 0.78423(18) 0.39568(17) 0.0191(6) Uani d . 1
H H22A 0.1818 0.7298 0.3801 0.023 Uiso calc R 1
C C23 0.12645(18) 0.92432(17) 0.36181(17) 0.0145(5) Uani d . 1
C C24 0.10448(18) 0.98683(17) 0.29791(16) 0.0153(5) Uani d . 1
C C25 0.28327(19) 0.89118(17) 0.10616(16) 0.0149(5) Uani d . 1
C C26 0.2907(2) 0.92989(18) 0.02407(17) 0.0205(6) Uani d . 1
C C27 0.3878(2) 0.9638(2) 0.01568(19) 0.0278(7) Uani d . 1
H H27A 0.3827 0.9857 -0.0395 0.042 Uiso calc R 1
H H27B 0.4372 0.9193 0.0257 0.042 Uiso calc R 1
H H27C 0.4075 1.0086 0.0554 0.042 Uiso calc R 1
C C28 0.2060(2) 0.9363(2) -0.03626(18) 0.0335(8) Uani d . 1
H H28A 0.2080 0.9634 -0.0861 0.040 Uiso calc R 1
H H28B 0.1459 0.9136 -0.0277 0.040 Uiso calc R 1
C C29 0.28507(19) 0.69382(17) 0.24574(16) 0.0154(5) Uani d . 1
C C30 0.2994(2) 0.59990(17) 0.25582(16) 0.0164(5) Uani d . 1
C C31 0.2129(2) 0.54491(19) 0.23257(18) 0.0246(7) Uani d . 1
H H31A 0.2294 0.4892 0.2550 0.037 Uiso calc R 1
H H31B 0.1938 0.5415 0.1730 0.037 Uiso calc R 1
H H31C 0.1581 0.5675 0.2542 0.037 Uiso calc R 1
C C32 0.3946(2) 0.56991(19) 0.28914(17) 0.0225(6) Uani d . 1
H H32A 0.4054 0.5119 0.2975 0.027 Uiso calc R 1
H H32B 0.4480 0.6077 0.3032 0.027 Uiso calc R 1
N N5 0.15097(17) 0.32307(16) 0.18469(15) 0.0220(5) Uani d . 1
O O5 0.15892(15) 0.33112(15) 0.26311(13) 0.0296(5) Uani d . 1
O O6 0.22735(16) 0.32020(17) 0.15650(14) 0.0374(6) Uani d . 1
O O7 0.06546(15) 0.31781(15) 0.13950(14) 0.0326(5) Uani d . 1
N N6 0.33329(18) 0.17479(15) 0.07401(15) 0.0201(5) Uani d . 1
O O8 0.40081(14) 0.18673(13) 0.13715(12) 0.0237(5) Uani d . 1
O O9 0.34045(18) 0.20737(15) 0.00610(13) 0.0348(6) Uani d . 1
O O10 0.25858(15) 0.13046(14) 0.07883(13) 0.0280(5) Uani d . 1
O O3W 0.35788(15) 0.35991(13) 0.34804(13) 0.0242(5) Uani d . 1
H H1W3 0.2960 0.3622 0.3220 0.036 Uiso d R 1
H H2W3 0.3448 0.3527 0.3996 0.036 Uiso d R 1
O O4W 0.07983(16) 0.28832(15) 0.50131(13) 0.0319(5) Uani d . 1
H H1W4 0.1462 0.3043 0.5052 0.048 Uiso d R 1
H H2W4 0.0414 0.2807 0.5347 0.048 Uiso d R 1

loop_
_atom_site_aniso_label
_atom_site_aniso_U_11
_atom_site_aniso_U_22
_atom_site_aniso_U_33
_atom_site_aniso_U_12
_atom_site_aniso_U_13
_atom_site_aniso_U_23
Cu1 0.01626(15) 0.01130(17) 0.01213(16) 0.00004(12) 0.00262(12) -0.00018(12)
Cu2 0.01577(15) 0.01211(17) 0.01579(17) 0.00068(12) 0.00441(12) -0.00054(13)
O1 0.0210(9) 0.0106(10) 0.0202(10) -0.0009(7) 0.0028(8) -0.0017(8)
O2 0.0203(9) 0.0144(10) 0.0288(11) 0.0017(8) 0.0057(8) -0.0023(8)
O3 0.0176(9) 0.0250(11) 0.0166(10) -0.0012(8) 0.0055(7) -0.0027(8)
O4 0.0201(9) 0.0144(10) 0.0144(9) -0.0011(7) 0.0038(7) -0.0001(7)
O1W 0.0172(9) 0.0251(12) 0.0193(10) 0.0037(8) 0.0035(8) 0.0022(8)
O2W 0.0204(9) 0.0161(10) 0.0215(10) -0.0014(8) 0.0070(8) -0.0008(8)
N1 0.0142(10) 0.0125(11) 0.0148(11) 0.0001(8) 0.0047(8) 0.0001(9)
N2 0.0132(10) 0.0118(11) 0.0151(11) 0.0000(8) 0.0032(8) 0.0010(9)
N3 0.0140(10) 0.0137(12) 0.0173(11) 0.0002(9) 0.0048(8) 0.0025(9)
N4 0.0141(10) 0.0141(12) 0.0160(11) 0.0011(8) 0.0030(8) 0.0015(9)
C1 0.0175(12) 0.0135(13) 0.0144(12) -0.0004(10) 0.0053(10) 0.0009(10)
C2 0.0181(12) 0.0145(14) 0.0201(14) 0.0003(10) 0.0053(10) 0.0030(11)
C3 0.0185(12) 0.0136(14) 0.0215(14) -0.0009(10) 0.0051(10) -0.0018(11)
C4 0.0145(12) 0.0148(14) 0.0177(13) -0.0020(10) 0.0041(10) -0.0015(10)
C5 0.0195(12) 0.0156(14) 0.0186(14) -0.0021(11) 0.0063(10) -0.0052(11)
C6 0.0188(13) 0.0201(15) 0.0132(12) -0.0036(11) 0.0057(10) -0.0029(11)
C7 0.0114(11) 0.0175(14) 0.0161(13) -0.0023(10) 0.0037(10) 0.0012(10)
C8 0.0179(12) 0.0231(16) 0.0124(12) -0.0011(11) 0.0050(10) 0.0001(11)
C9 0.0186(12) 0.0168(14) 0.0169(13) 0.0029(11) 0.0061(10) 0.0049(11)
C10 0.0178(12) 0.0156(14) 0.0192(14) 0.0003(10) 0.0051(10) 0.0016(11)
C11 0.0117(11) 0.0158(14) 0.0129(12) -0.0002(10) 0.0036(9) 0.0003(10)
C12 0.0106(11) 0.0158(14) 0.0146(12) -0.0014(10) 0.0029(9) -0.0004(10)
C13 0.0217(13) 0.0172(14) 0.0169(13) -0.0012(11) 0.0049(11) 0.0023(11)
C14 0.0204(13) 0.0166(15) 0.0273(15) 0.0001(11) 0.0035(11) 0.0076(12)
C15 0.0200(13) 0.0126(14) 0.0323(16) 0.0011(11) 0.0082(12) 0.0014(12)
C16 0.0150(12) 0.0134(14) 0.0230(14) -0.0016(10) 0.0055(10) -0.0028(11)
C17 0.0231(14) 0.0183(15) 0.0278(16) -0.0015(11) 0.0105(12) -0.0087(12)
C18 0.0211(13) 0.0265(17) 0.0200(14) -0.0023(12) 0.0076(11) -0.0068(12)
C19 0.0139(12) 0.0244(16) 0.0154(13) -0.0031(11) 0.0070(10) -0.0032(11)
C20 0.0167(12) 0.0327(18) 0.0158(13) -0.0016(12) 0.0047(10) 0.0007(12)
C21 0.0174(13) 0.0283(17) 0.0198(14) 0.0002(12) 0.0037(11) 0.0096(12)
C22 0.0151(12) 0.0168(14) 0.0249(15) 0.0011(10) 0.0032(11) 0.0037(11)
C23 0.0095(11) 0.0140(13) 0.0207(14) -0.0018(10) 0.0050(10) 0.0001(11)
C24 0.0126(11) 0.0153(14) 0.0185(13) -0.0011(10) 0.0046(10) -0.0013(11)
C25 0.0203(13) 0.0126(13) 0.0126(12) 0.0040(10) 0.0057(10) -0.0022(10)
C26 0.0320(15) 0.0161(15) 0.0144(13) 0.0025(12) 0.0074(11) -0.0004(11)
C27 0.0360(17) 0.0264(18) 0.0236(16) -0.0043(14) 0.0123(13) 0.0038(13)
C28 0.0358(17) 0.049(2) 0.0148(15) -0.0023(16) 0.0033(13) 0.0019(14)
C29 0.0221(13) 0.0141(14) 0.0112(12) -0.0001(10) 0.0064(10) -0.0007(10)
C30 0.0257(13) 0.0118(14) 0.0131(12) 0.0001(11) 0.0070(10) -0.0012(10)
C31 0.0300(15) 0.0200(16) 0.0223(15) 0.0028(12) 0.0021(12) 0.0014(12)
C32 0.0322(15) 0.0127(14) 0.0220(15) 0.0021(12) 0.0042(12) 0.0008(11)
N5 0.0199(12) 0.0205(13) 0.0249(13) -0.0021(10) 0.0027(10) 0.0013(10)
O5 0.0235(10) 0.0409(14) 0.0254(12) -0.0094(10) 0.0079(9) -0.0029(10)
O6 0.0219(11) 0.0613(18) 0.0318(13) -0.0054(11) 0.0121(10) -0.0084(12)
O7 0.0180(10) 0.0423(15) 0.0346(13) 0.0063(10) -0.0014(9) -0.0056(11)
N6 0.0287(13) 0.0129(12) 0.0192(12) 0.0035(10) 0.0059(10) 0.0011(10)
O8 0.0217(10) 0.0276(12) 0.0204(10) -0.0028(9) 0.0013(8) 0.0010(9)
O9 0.0585(15) 0.0297(13) 0.0170(11) 0.0008(11) 0.0099(10) 0.0075(9)
O10 0.0257(10) 0.0229(12) 0.0325(12) -0.0071(9) -0.0003(9) 0.0062(9)
O3W 0.0227(10) 0.0271(12) 0.0234(11) -0.0011(9) 0.0065(8) 0.0033(9)
O4W 0.0298(11) 0.0450(15) 0.0206(11) -0.0054(10) 0.0050(9) -0.0043(10)

loop_
_atom_type_symbol
_atom_type_description
_atom_type_scat_dispersion_real
_atom_type_scat_dispersion_imag
_atom_type_scat_source
C C 0.0033 0.0016 'International Tables Vol C Tables 4.2.6.8 and 6.1.1.4'
H H 0.0000 0.0000 'International Tables Vol C Tables 4.2.6.8 and 6.1.1.4'
N N 0.0061 0.0033 'International Tables Vol C Tables 4.2.6.8 and 6.1.1.4'
O O 0.0106 0.0060 'International Tables Vol C Tables 4.2.6.8 and 6.1.1.4'
Cu Cu 0.3201 1.2651 'International Tables Vol C Tables 4.2.6.8 and 6.1.1.4'

loop_
_geom_angle_atom_site_label_1
_geom_angle_atom_site_label_2
_geom_angle_atom_site_label_3
_geom_angle
O4 Cu1 O1 95.60(8)
O4 Cu1 N1 91.08(8)
O1 Cu1 N1 159.63(8)
O4 Cu1 N2 172.86(8)
O1 Cu1 N2 90.85(8)
N1 Cu1 N2 81.82(9)
O4 Cu1 O1W 90.17(7)
O1 Cu1 O1W 90.99(8)
N1 Cu1 O1W 108.26(8)
N2 Cu1 O1W 92.77(8)
O2 Cu2 O3 94.59(8)
O2 Cu2 N3 174.38(9)
O3 Cu2 N3 90.33(9)
O2 Cu2 N4 92.74(9)
O3 Cu2 N4 159.13(8)
N3 Cu2 N4 81.71(9)
O2 Cu2 O2W 92.09(8)
O3 Cu2 O2W 97.23(7)
N3 Cu2 O2W 89.97(8)
N4 Cu2 O2W 102.00(8)
C29 O1 Cu1 133.72(18)
C29 O2 Cu2 126.17(18)
C25 O3 Cu2 126.70(17)
C25 O4 Cu1 131.56(18)
Cu1 O1W H1W1 147.0
Cu1 O1W H2W1 98.9
H1W1 O1W H2W1 107.6
Cu2 O2W H1W2 99.0
Cu2 O2W H2W2 99.1
H1W2 O2W H2W2 104.0
C1 N1 C12 117.8(2)
C1 N1 Cu1 129.24(19)
C12 N1 Cu1 112.87(17)
C10 N2 C11 118.1(2)
C10 N2 Cu1 129.25(19)
C11 N2 Cu1 112.66(17)
C13 N3 C24 118.3(2)
C13 N3 Cu2 128.63(19)
C24 N3 Cu2 112.89(17)
C22 N4 C23 118.2(2)
C22 N4 Cu2 129.2(2)
C23 N4 Cu2 112.52(17)
N1 C1 C2 122.1(2)
N1 C1 H1A 118.9
C2 C1 H1A 118.9
C3 C2 C1 119.9(3)
C3 C2 H2A 120.1
C1 C2 H2A 120.1
C2 C3 C4 119.6(3)
C2 C3 H3A 120.2
C4 C3 H3A 120.2
C12 C4 C3 116.7(2)
C12 C4 C5 119.0(2)
C3 C4 C5 124.3(3)
C6 C5 C4 121.2(3)
C6 C5 H5A 119.4
C4 C5 H5A 119.4
C5 C6 C7 120.8(3)
C5 C6 H6A 119.6
C7 C6 H6A 119.6
C11 C7 C8 116.9(2)
C11 C7 C6 118.9(2)
C8 C7 C6 124.2(2)
C9 C8 C7 119.2(3)
C9 C8 H8A 120.4
C7 C8 H8A 120.4
C8 C9 C10 120.0(3)
C8 C9 H9A 120.0
C10 C9 H9A 120.0
N2 C10 C9 122.2(3)
N2 C10 H10A 118.9
C9 C10 H10A 118.9
N2 C11 C7 123.7(2)
N2 C11 C12 116.1(2)
C7 C11 C12 120.2(2)
N1 C12 C4 123.8(2)
N1 C12 C11 116.4(2)
C4 C12 C11 119.7(2)
N3 C13 C14 122.1(3)
N3 C13 H13A 118.9
C14 C13 H13A 118.9
C15 C14 C13 119.9(3)
C15 C14 H14A 120.1
C13 C14 H14A 120.1
C14 C15 C16 119.6(3)
C14 C15 H15A 120.2
C16 C15 H15A 120.2
C24 C16 C15 117.0(3)
C24 C16 C17 118.3(3)
C15 C16 C17 124.8(3)
C18 C17 C16 121.1(3)
C18 C17 H17A 119.4
C16 C17 H17A 119.4
C17 C18 C19 121.2(3)
C17 C18 H18A 119.4
C19 C18 H18A 119.4
C20 C19 C23 116.5(3)
C20 C19 C18 125.0(3)
C23 C19 C18 118.5(3)
C21 C20 C19 120.1(3)
C21 C20 H20A 120.0
C19 C20 H20A 120.0
C20 C21 C22 119.6(3)
C20 C21 H21A 120.2
C22 C21 H21A 120.2
N4 C22 C21 122.2(3)
N4 C22 H22A 118.9
C21 C22 H22A 118.9
N4 C23 C19 123.4(2)
N4 C23 C24 116.5(2)
C19 C23 C24 120.1(2)
N3 C24 C16 123.1(2)
N3 C24 C23 116.3(2)
C16 C24 C23 120.6(2)
O4 C25 O3 125.3(2)
O4 C25 C26 116.8(2)
O3 C25 C26 117.8(2)
C28 C26 C27 123.4(3)
C28 C26 C25 118.6(3)
C27 C26 C25 117.8(2)
C26 C27 H27A 109.5
C26 C27 H27B 109.5
H27A C27 H27B 109.5
C26 C27 H27C 109.5
H27A C27 H27C 109.5
H27B C27 H27C 109.5
C26 C28 H28A 120.0
C26 C28 H28B 120.0
H28A C28 H28B 120.0
O1 C29 O2 124.9(3)
O1 C29 C30 117.8(2)
O2 C29 C30 117.3(2)
C32 C30 C31 123.0(3)
C32 C30 C29 118.1(2)
C31 C30 C29 118.8(2)
C30 C31 H31A 109.5
C30 C31 H31B 109.5
H31A C31 H31B 109.5
C30 C31 H31C 109.5
H31A C31 H31C 109.5
H31B C31 H31C 109.5
C30 C32 H32A 120.0
C30 C32 H32B 120.0
H32A C32 H32B 120.0
O6 N5 O7 122.2(3)
O6 N5 O5 119.1(2)
O7 N5 O5 118.6(2)
O8 N6 O10 119.9(2)
O8 N6 O9 119.9(2)
O10 N6 O9 120.2(2)
H1W3 O3W H2W3 96.1
H1W4 O4W H2W4 136.4

loop_
_geom_bond_atom_site_label_1
_geom_bond_atom_site_label_2
_geom_bond_distance
Cu1 O4 1.9446(18)
Cu1 O1 1.9641(19)
Cu1 N1 2.014(2)
Cu1 N2 2.018(2)
Cu1 O1W 2.1525(19)
Cu2 O2 1.9440(19)
Cu2 O3 1.956(2)
Cu2 N3 2.008(2)
Cu2 N4 2.019(2)
Cu2 O2W 2.1538(18)
O1 C29 1.259(3)
O2 C29 1.266(3)
O3 C25 1.263(3)
O4 C25 1.261(3)
O1W H1W1 0.85
O1W H2W1 0.85
O2W H1W2 0.85
O2W H2W2 0.85
N1 C1 1.337(3)
N1 C12 1.357(3)
N2 C10 1.325(3)
N2 C11 1.364(3)
N3 C13 1.331(3)
N3 C24 1.361(3)
N4 C22 1.334(3)
N4 C23 1.357(3)
C1 C2 1.405(4)
C1 H1A 0.93
C2 C3 1.365(4)
C2 H2A 0.93
C3 C4 1.414(4)
C3 H3A 0.93
C4 C12 1.401(4)
C4 C5 1.431(4)
C5 C6 1.359(4)
C5 H5A 0.93
C6 C7 1.434(4)
C6 H6A 0.93
C7 C11 1.399(4)
C7 C8 1.410(4)
C8 C9 1.375(4)
C8 H8A 0.93
C9 C10 1.402(4)
C9 H9A 0.93
C10 H10A 0.93
C11 C12 1.436(4)
C13 C14 1.396(4)
C13 H13A 0.93
C14 C15 1.364(4)
C14 H14A 0.93
C15 C16 1.412(4)
C15 H15A 0.93
C16 C24 1.398(4)
C16 C17 1.436(4)
C17 C18 1.361(4)
C17 H17A 0.93
C18 C19 1.427(4)
C18 H18A 0.93
C19 C20 1.404(4)
C19 C23 1.406(4)
C20 C21 1.371(4)
C20 H20A 0.93
C21 C22 1.394(4)
C21 H21A 0.93
C22 H22A 0.93
C23 C24 1.424(4)
C25 C26 1.504(4)
C26 C28 1.358(4)
C26 C27 1.459(4)
C27 H27A 0.96
C27 H27B 0.96
C27 H27C 0.96
C28 H28A 0.93
C28 H28B 0.93
C29 C30 1.495(4)
C30 C32 1.381(4)
C30 C31 1.446(4)
C31 H31A 0.96
C31 H31B 0.96
C31 H31C 0.96
C32 H32A 0.93
C32 H32B 0.93
N5 O6 1.225(3)
N5 O7 1.245(3)
N5 O5 1.278(3)
N6 O8 1.248(3)
N6 O10 1.249(3)
N6 O9 1.251(3)
O3W H1W3 0.86
O3W H2W3 0.91
O4W H1W4 0.93
O4W H2W4 0.84

loop_
_geom_hbond_atom_site_label_D
_geom_hbond_atom_site_label_H
_geom_hbond_atom_site_label_A
_geom_hbond_site_symmetry_A
_geom_hbond_distance_DH
_geom_hbond_distance_HA
_geom_hbond_distance_DA
_geom_hbond_angle_DHA
_geom_hbond_publ_flag
O1W H1W1 O6 2_655 0.85 2.42 3.115(3) 140 y
O1W H1W1 O8 2_655 0.85 2.32 2.882(3) 124 y
O2W H1W2 O5 2_555 0.85 2.03 2.761(3) 144 y
O3W H1W3 O5 1_555 0.86 1.97 2.811(3) 163 y
O4W H1W4 O10 4_566 0.93 2.02 2.807(3) 142 y
O1W H2W1 O3W 2_655 0.85 2.19 2.791(3) 127 y
O3W H2W3 O9 4_566 0.91 2.00 2.862(3) 157 y
O4W H2W4 O7 4_566 0.84 2.29 2.860(3) 125 y
C1 H1A O4 1_555 0.93 2.56 3.035(3) 112 y
C1 H1A O10 1_565 0.93 2.53 3.247(3) 134 y
C3 H3A O9 4_576 0.93 2.37 3.186(4) 146 y
C14 H14A O4W 4_575 0.93 2.52 3.364(4) 151 y
C15 H15A O2W 2_555 0.93 2.49 3.357(3) 155 y
C21 H21A O3 4_576 0.93 2.39 3.318(4) 179 y
C28 H28B O3 1_555 0.93 2.42 2.747(4) 100 y
C32 H32B O1 1_555 0.93 2.42 2.737(4) 100 y
C32 H32B O8 2_655 0.93 2.43 3.345(3) 168 y

loop_
_geom_torsion_atom_site_label_1
_geom_torsion_atom_site_label_2
_geom_torsion_atom_site_label_3
_geom_torsion_atom_site_label_4
_geom_torsion
O4 Cu1 O1 C29 -84.4(2)
N1 Cu1 O1 C29 24.2(4)
N2 Cu1 O1 C29 92.6(2)
O1W Cu1 O1 C29 -174.7(2)
O3 Cu2 O2 C29 75.1(2)
N4 Cu2 O2 C29 -85.4(2)
O2W Cu2 O2 C29 172.5(2)
O2 Cu2 O3 C25 -95.0(2)
N3 Cu2 O3 C25 82.3(2)
N4 Cu2 O3 C25 15.3(4)
O2W Cu2 O3 C25 172.3(2)
O1 Cu1 O4 C25 67.2(2)
N1 Cu1 O4 C25 -93.5(2)
O1W Cu1 O4 C25 158.2(2)
O4 Cu1 N1 C1 -1.5(2)
O1 Cu1 N1 C1 -110.8(3)
N2 Cu1 N1 C1 179.3(2)
O1W Cu1 N1 C1 89.1(2)
O4 Cu1 N1 C12 175.83(17)
O1 Cu1 N1 C12 66.5(3)
N2 Cu1 N1 C12 -3.41(16)
O1W Cu1 N1 C12 -93.64(17)
O1 Cu1 N2 C10 22.9(2)
N1 Cu1 N2 C10 -176.2(2)
O1W Cu1 N2 C10 -68.1(2)
O1 Cu1 N2 C11 -158.36(17)
N1 Cu1 N2 C11 2.55(17)
O1W Cu1 N2 C11 110.60(17)
O3 Cu2 N3 C13 23.8(2)
N4 Cu2 N3 C13 -175.5(2)
O2W Cu2 N3 C13 -73.4(2)
O3 Cu2 N3 C24 -160.65(17)
N4 Cu2 N3 C24 -0.01(17)
O2W Cu2 N3 C24 102.12(17)
O2 Cu2 N4 C22 -3.5(2)
O3 Cu2 N4 C22 -114.0(3)
N3 Cu2 N4 C22 177.5(2)
O2W Cu2 N4 C22 89.3(2)
O2 Cu2 N4 C23 177.76(17)
O3 Cu2 N4 C23 67.2(3)
N3 Cu2 N4 C23 -1.32(17)
O2W Cu2 N4 C23 -89.52(17)
C12 N1 C1 C2 -2.6(4)
Cu1 N1 C1 C2 174.57(18)
N1 C1 C2 C3 1.3(4)
C1 C2 C3 C4 1.0(4)
C2 C3 C4 C12 -1.7(4)
C2 C3 C4 C5 177.2(2)
C12 C4 C5 C6 0.4(4)
C3 C4 C5 C6 -178.5(3)
C4 C5 C6 C7 -1.5(4)
C5 C6 C7 C11 0.3(4)
C5 C6 C7 C8 -179.6(2)
C11 C7 C8 C9 0.4(4)
C6 C7 C8 C9 -179.7(2)
C7 C8 C9 C10 -0.9(4)
C11 N2 C10 C9 0.8(4)
Cu1 N2 C10 C9 179.52(18)
C8 C9 C10 N2 0.3(4)
C10 N2 C11 C7 -1.4(4)
Cu1 N2 C11 C7 179.72(19)
C10 N2 C11 C12 177.6(2)
Cu1 N2 C11 C12 -1.3(3)
C8 C7 C11 N2 0.8(4)
C6 C7 C11 N2 -179.1(2)
C8 C7 C11 C12 -178.1(2)
C6 C7 C11 C12 2.0(4)
C1 N1 C12 C4 1.8(4)
Cu1 N1 C12 C4 -175.84(19)
C1 N1 C12 C11 -178.7(2)
Cu1 N1 C12 C11 3.7(3)
C3 C4 C12 N1 0.4(4)
C5 C4 C12 N1 -178.6(2)
C3 C4 C12 C11 -179.2(2)
C5 C4 C12 C11 1.9(4)
N2 C11 C12 N1 -1.6(3)
C7 C11 C12 N1 177.4(2)
N2 C11 C12 C4 178.0(2)
C7 C11 C12 C4 -3.1(4)
C24 N3 C13 C14 -0.2(4)
Cu2 N3 C13 C14 175.11(19)
N3 C13 C14 C15 1.4(4)
C13 C14 C15 C16 -0.3(4)
C14 C15 C16 C24 -1.7(4)
C14 C15 C16 C17 177.9(3)
C24 C16 C17 C18 -2.0(4)
C15 C16 C17 C18 178.5(3)
C16 C17 C18 C19 -2.0(4)
C17 C18 C19 C20 -174.9(3)
C17 C18 C19 C23 3.8(4)
C23 C19 C20 C21 -0.1(4)
C18 C19 C20 C21 178.5(3)
C19 C20 C21 C22 1.4(4)
C23 N4 C22 C21 -1.1(4)
Cu2 N4 C22 C21 -179.80(19)
C20 C21 C22 N4 -0.8(4)
C22 N4 C23 C19 2.5(4)
Cu2 N4 C23 C19 -178.57(19)
C22 N4 C23 C24 -176.5(2)
Cu2 N4 C23 C24 2.4(3)
C20 C19 C23 N4 -1.9(4)
C18 C19 C23 N4 179.4(2)
C20 C19 C23 C24 177.1(2)
C18 C19 C23 C24 -1.7(4)
C13 N3 C24 C16 -2.0(4)
Cu2 N3 C24 C16 -178.02(19)
C13 N3 C24 C23 177.4(2)
Cu2 N3 C24 C23 1.3(3)
C15 C16 C24 N3 2.9(4)
C17 C16 C24 N3 -176.7(2)
C15 C16 C24 C23 -176.4(2)
C17 C16 C24 C23 4.0(4)
N4 C23 C24 N3 -2.5(3)
C19 C23 C24 N3 178.4(2)
N4 C23 C24 C16 176.8(2)
C19 C23 C24 C16 -2.2(4)
Cu1 O4 C25 O3 -5.5(4)
Cu1 O4 C25 C26 173.17(18)
Cu2 O3 C25 O4 19.3(4)
Cu2 O3 C25 C26 -159.39(18)
O4 C25 C26 C28 -173.6(3)
O3 C25 C26 C28 5.2(4)
O4 C25 C26 C27 2.3(4)
O3 C25 C26 C27 -178.9(3)
Cu1 O1 C29 O2 13.8(4)
Cu1 O1 C29 C30 -164.71(18)
Cu2 O2 C29 O1 -4.5(4)
Cu2 O2 C29 C30 174.01(17)
O1 C29 C30 C32 6.6(4)
O2 C29 C30 C32 -172.0(3)
O1 C29 C30 C31 -175.0(2)
O2 C29 C30 C31 6.4(4)
